data_1568437
loop_
_publ_author_name
'Liu, Han-Ying'
'Neale, Samuel E.'
'Hill, Michael S.'
'Mahon, Mary F.'
'McMullin, Claire L.'

_publ_section_title
;
 Structural snapshots of an Al-Cu bond-mediated transformation of terminal
 acetylenes.
;
_journal_issue 11
_journal_name_full 'Chemical science'
_journal_page_first 2866
_journal_page_last 2876
_journal_paper_doi 10.1039/d3sc00240c
_journal_volume 14
_journal_year 2023
_chemical_formula_moiety 'C22 H40 Cu N4, C52 H74 Al N2 Si2'
_chemical_formula_sum 'C74 H114 Al Cu N6 Si2'
_chemical_formula_weight 1234.41
_space_group_crystal_system monoclinic
_space_group_IT_number 14
_space_group_name_Hall '-P 2yn'
_space_group_name_H-M_alt 'P 1 21/n 1'
_atom_sites_solution_hydrogens geom
_atom_sites_solution_primary dual
_audit_creation_date 2022-05-12
_audit_creation_method
;
Olex2 1.5
(compiled 2022.04.07 svn.rca3783a0 for OlexSys, GUI svn.r6498)
;
_audit_update_record
;
2023-01-04 deposited with the CCDC.	2023-02-15 downloaded from the CCDC.
;
_cell_angle_alpha 90
_cell_angle_beta 105.0750(10)
_cell_angle_gamma 90
_cell_formula_units_Z 4
_cell_length_a 13.51260(10)
_cell_length_b 23.32520(10)
_cell_length_c 23.6673(2)
_cell_measurement_reflns_used 37585
_cell_measurement_temperature 150.01(10)
_cell_measurement_theta_max 72.6980
_cell_measurement_theta_min 4.7190
_cell_volume 7202.84(9)
_computing_cell_refinement 'CrysAlisPro 1.171.39.46 (Rigaku OD, 2018)'
_computing_data_collection 'CrysAlisPro 1.171.39.46 (Rigaku OD, 2018)'
_computing_data_reduction 'CrysAlisPro 1.171.39.46 (Rigaku OD, 2018)'
_computing_molecular_graphics 'Olex2 1.5 (Dolomanov et al., 2009)'
_computing_publication_material 'Olex2 1.5 (Dolomanov et al., 2009)'
_computing_structure_refinement 'SHELXL 2014/3 (Sheldrick, 2015)'
_computing_structure_solution 'SHELXT 2018/2 (Sheldrick, 2018)'
_diffrn_ambient_environment N~2~
_diffrn_ambient_temperature 150.01(10)
_diffrn_detector 'CCD plate'
_diffrn_detector_area_resol_mean 8.1150
_diffrn_detector_type EosS2
_diffrn_measured_fraction_theta_full 1.000
_diffrn_measured_fraction_theta_max 0.997
_diffrn_measurement_device 'four-circle diffractometer'
_diffrn_measurement_device_type 'SuperNova, Dual, Cu at home/near, EosS2'
_diffrn_measurement_method '\w scans'
_diffrn_radiation_monochromator mirror
_diffrn_radiation_probe x-ray
_diffrn_radiation_type 'Cu K\a'
_diffrn_radiation_wavelength 1.54184
_diffrn_reflns_av_R_equivalents 0.0564
_diffrn_reflns_av_unetI/netI 0.0341
_diffrn_reflns_Laue_measured_fraction_full 1.000
_diffrn_reflns_Laue_measured_fraction_max 0.997
_diffrn_reflns_limit_h_max 16
_diffrn_reflns_limit_h_min -16
_diffrn_reflns_limit_k_max 28
_diffrn_reflns_limit_k_min -28
_diffrn_reflns_limit_l_max 29
_diffrn_reflns_limit_l_min -28
_diffrn_reflns_number 104118
_diffrn_reflns_point_group_measured_fraction_full 1.000
_diffrn_reflns_point_group_measured_fraction_max 0.997
_diffrn_reflns_theta_full 67.684
_diffrn_reflns_theta_max 72.964
_diffrn_reflns_theta_min 3.790
_diffrn_source 'micro-focus sealed X-ray tube'
_diffrn_source_type 'SuperNova (Cu) X-ray Source'
_exptl_absorpt_coefficient_mu 1.188
_exptl_absorpt_correction_T_max 1.00000
_exptl_absorpt_correction_T_min 0.58379
_exptl_absorpt_correction_type multi-scan
_exptl_absorpt_process_details
;
CrysAlisPro 1.171.39.46 (Rigaku Oxford Diffraction, 2018)
Empirical absorption correction using spherical harmonics,
 implemented in SCALE3 ABSPACK scaling algorithm.
;
_exptl_crystal_colour colourless
_exptl_crystal_colour_primary colourless
_exptl_crystal_density_diffrn 1.138
_exptl_crystal_description block
_exptl_crystal_F_000 2680
_exptl_crystal_size_max 0.2
_exptl_crystal_size_mid 0.125
_exptl_crystal_size_min 0.075
_refine_diff_density_max 0.958
_refine_diff_density_min -1.000
_refine_diff_density_rms 0.052
_refine_ls_extinction_method none
_refine_ls_goodness_of_fit_ref 1.022
_refine_ls_hydrogen_treatment constr
_refine_ls_matrix_type full
_refine_ls_number_parameters 787
_refine_ls_number_reflns 14348
_refine_ls_number_restraints 0
_refine_ls_restrained_S_all 1.022
_refine_ls_R_factor_all 0.0495
_refine_ls_R_factor_gt 0.0432
_refine_ls_shift/su_max 0.002
_refine_ls_shift/su_mean 0.000
_refine_ls_structure_factor_coef Fsqd
_refine_ls_weighting_details 'w=1/[\s^2^(Fo^2^)+(0.0623P)^2^+3.5543P] where P=(Fo^2^+2Fc^2^)/3'
_refine_ls_weighting_scheme calc
_refine_ls_wR_factor_gt 0.1129
_refine_ls_wR_factor_ref 0.1185
_reflns_Friedel_coverage 0.000
_reflns_number_gt 12608
_reflns_number_total 14348
_reflns_threshold_expression 'I > 2\s(I)'
_cod_data_source_file d3sc00240c2.cif
_cod_data_source_block s21msh112
_cod_depositor_comments 'Adding full bibliography for 1568428--1568438.cif.'
_cod_database_code 1568437
_shelxl_version_number 2014-3
_shelx_space_group_comment
;
The symmetry employed for this shelxl refinement is uniquely defined
by the following loop, which should always be used as a source of
symmetry information in preference to the above space-group names.
They are only intended as comments.
;
_shelx_estimated_absorpt_t_max 0.916
_shelx_estimated_absorpt_t_min 0.797
_olex2_refinement_description
;
1. Fixed Uiso
 At 1.2 times of:
  All C(H) groups, All C(H,H) groups
 At 1.5 times of:
  All C(H,H,H) groups
2.a Ternary CH refined with riding coordinates:
 C32(H32), C39(H39), C65(H65), C72(H72), C7(H7), C10(H10), C25(H25), C28(H28)
2.b Secondary CH2 refined with riding coordinates:
 C15(H15A,H15B), C16(H16A,H16B)
2.c Aromatic/amide H refined with riding coordinates:
 C3(H3), C4(H4), C5(H5), C21(H21), C22(H22), C23(H23), C44(H44), C45(H45),
 C48(H48), C50(H50), C57(H57), C59(H59)
2.d Idealised Me refined as rotating group:
 C33(H33A,H33B,H33C), C34(H34A,H34B,H34C), C36(H36A,H36B,H36C), C38(H38A,H38B,
 H38C), C40(H40A,H40B,H40C), C41(H41A,H41B,H41C), C66(H66A,H66B,H66C), C67(H67A,
 H67B,H67C), C69(H69A,H69B,H69C), C71(H71A,H71B,H71C), C73(H73A,H73B,H73C),
 C74(H74A,H74B,H74C), C8(H8A,H8B,H8C), C9(H9A,H9B,H9C), C11(H11A,H11B,H11C),
 C12(H12A,H12B,H12C), C13(H13A,H13B,H13C), C14(H14A,H14B,H14C), C17(H17A,H17B,
 H17C), C18(H18A,H18B,H18C), C26(H26A,H26B,H26C), C27(H27A,H27B,H27C), C29(H29A,
 H29B,H29C), C30(H30A,H30B,H30C), C52(H52A,H52B,H52C), C53(H53A,H53B,H53C),
 C54(H54A,H54B,H54C), C61(H61A,H61B,H61C), C62(H62A,H62B,H62C), C63(H63A,H63B,
 H63C)
;

loop_
_space_group_symop_operation_xyz
'x, y, z'
'-x+1/2, y+1/2, -z+1/2'
'-x, -y, -z'
'x-1/2, -y-1/2, z-1/2'

loop_
_atom_site_label
_atom_site_type_symbol
_atom_site_fract_x
_atom_site_fract_y
_atom_site_fract_z
_atom_site_U_iso_or_equiv
_atom_site_adp_type
_atom_site_occupancy
_atom_site_site_symmetry_order
_atom_site_calc_flag
_atom_site_refinement_flags_posn
_atom_site_refinement_flags_adp
_atom_site_refinement_flags_occupancy
_atom_site_disorder_assembly
_atom_site_disorder_group
Cu1 Cu 0.25372(2) 0.47496(2) 0.74105(2) 0.03089(8) Uani 1 1 d . . . . .
N3 N 0.47766(12) 0.48947(7) 0.77858(7) 0.0339(3) Uani 1 1 d . . . . .
N4 N 0.40574(12) 0.52461(7) 0.84162(7) 0.0333(3) Uani 1 1 d . . . . .
N5 N 0.06514(11) 0.46802(6) 0.64368(7) 0.0292(3) Uani 1 1 d . . . . .
N6 N 0.08928(11) 0.39187(6) 0.69623(6) 0.0271(3) Uani 1 1 d . . . . .
C31 C 0.38418(14) 0.49848(8) 0.78873(8) 0.0327(4) Uani 1 1 d . . . . .
C32 C 0.49662(15) 0.46280(9) 0.72548(9) 0.0387(4) Uani 1 1 d . . . . .
H32 H 0.5718 0.4548 0.7340 0.046 Uiso 1 1 calc R U . . .
C33 C 0.44187(16) 0.40630(10) 0.71203(9) 0.0421(5) Uani 1 1 d . . . . .
H33A H 0.3677 0.4129 0.7001 0.063 Uiso 1 1 calc R U . . .
H33B H 0.4590 0.3820 0.7470 0.063 Uiso 1 1 calc R U . . .
H33C H 0.4632 0.3872 0.6802 0.063 Uiso 1 1 calc R U . . .
C34 C 0.4698(2) 0.50412(13) 0.67419(12) 0.0603(7) Uani 1 1 d . . . . .
H34A H 0.4805 0.4853 0.6392 0.090 Uiso 1 1 calc R U . . .
H34B H 0.5137 0.5381 0.6833 0.090 Uiso 1 1 calc R U . . .
H34C H 0.3978 0.5156 0.6669 0.090 Uiso 1 1 calc R U . . .
C35 C 0.55602(14) 0.50999(9) 0.82429(10) 0.0378(4) Uani 1 1 d . . . . .
C36 C 0.66711(15) 0.50656(11) 0.82544(12) 0.0504(6) Uani 1 1 d . . . . .
H36A H 0.7083 0.5246 0.8613 0.076 Uiso 1 1 calc R U . . .
H36B H 0.6786 0.5266 0.7913 0.076 Uiso 1 1 calc R U . . .
H36C H 0.6872 0.4663 0.8244 0.076 Uiso 1 1 calc R U . . .
C37 C 0.51085(15) 0.53173(9) 0.86400(9) 0.0379(4) Uani 1 1 d . . . . .
C38 C 0.55809(18) 0.55818(12) 0.92217(11) 0.0538(6) Uani 1 1 d . . . . .
H38A H 0.5410 0.5352 0.9530 0.081 Uiso 1 1 calc R U . . .
H38B H 0.5316 0.5972 0.9231 0.081 Uiso 1 1 calc R U . . .
H38C H 0.6327 0.5596 0.9286 0.081 Uiso 1 1 calc R U . . .
C39 C 0.33040(16) 0.53863(10) 0.87497(9) 0.0415(5) Uani 1 1 d . . . . .
H39 H 0.3607 0.5697 0.9033 0.050 Uiso 1 1 calc R U . . .
C40 C 0.3143(2) 0.48678(14) 0.91039(11) 0.0629(7) Uani 1 1 d . . . . .
H40A H 0.2814 0.4561 0.8838 0.094 Uiso 1 1 calc R U . . .
H40B H 0.2705 0.4974 0.9358 0.094 Uiso 1 1 calc R U . . .
H40C H 0.3807 0.4734 0.9344 0.094 Uiso 1 1 calc R U . . .
C41 C 0.23063(16) 0.56106(10) 0.83639(11) 0.0461(5) Uani 1 1 d . . . . .
H41A H 0.2450 0.5896 0.8092 0.069 Uiso 1 1 calc R U . . .
H41B H 0.1906 0.5789 0.8608 0.069 Uiso 1 1 calc R U . . .
H41C H 0.1915 0.5293 0.8142 0.069 Uiso 1 1 calc R U . . .
C64 C 0.12860(13) 0.44479(8) 0.69249(8) 0.0281(3) Uani 1 1 d . . . . .
C65 C 0.07168(16) 0.52716(8) 0.62233(9) 0.0369(4) Uani 1 1 d . . . . .
H65 H 0.0220 0.5295 0.5829 0.044 Uiso 1 1 calc R U . . .
C66 C 0.0368(3) 0.57017(10) 0.66045(14) 0.0636(7) Uani 1 1 d . . . . .
H66A H -0.0303 0.5588 0.6653 0.095 Uiso 1 1 calc R U . . .
H66B H 0.0314 0.6081 0.6420 0.095 Uiso 1 1 calc R U . . .
H66C H 0.0866 0.5717 0.6988 0.095 Uiso 1 1 calc R U . . .
C67 C 0.1753(2) 0.54087(11) 0.61380(13) 0.0560(6) Uani 1 1 d . . . . .
H67A H 0.2256 0.5426 0.6520 0.084 Uiso 1 1 calc R U . . .
H67B H 0.1727 0.5780 0.5940 0.084 Uiso 1 1 calc R U . . .
H67C H 0.1953 0.5110 0.5898 0.084 Uiso 1 1 calc R U . . .
C68 C -0.01244(13) 0.42987(8) 0.61759(8) 0.0316(4) Uani 1 1 d . . . . .
C69 C -0.09358(16) 0.44175(10) 0.56258(10) 0.0432(5) Uani 1 1 d . . . . .
H69A H -0.1349 0.4072 0.5506 0.065 Uiso 1 1 calc R U . . .
H69B H -0.0614 0.4530 0.5316 0.065 Uiso 1 1 calc R U . . .
H69C H -0.1377 0.4729 0.5694 0.065 Uiso 1 1 calc R U . . .
C70 C 0.00231(13) 0.38221(8) 0.65073(8) 0.0310(4) Uani 1 1 d . . . . .
C71 C -0.05882(16) 0.32803(9) 0.64359(11) 0.0467(5) Uani 1 1 d . . . . .
H71A H -0.1203 0.3323 0.6110 0.070 Uiso 1 1 calc R U . . .
H71B H -0.0791 0.3201 0.6797 0.070 Uiso 1 1 calc R U . . .
H71C H -0.0172 0.2962 0.6354 0.070 Uiso 1 1 calc R U . . .
C72 C 0.12326(15) 0.35057(9) 0.74514(9) 0.0365(4) Uani 1 1 d . . . . .
H72 H 0.1014 0.3115 0.7295 0.044 Uiso 1 1 calc R U . . .
C73 C 0.0675(2) 0.36400(16) 0.79138(12) 0.0702(9) Uani 1 1 d . . . . .
H73A H 0.0879 0.4021 0.8078 0.105 Uiso 1 1 calc R U . . .
H73B H 0.0851 0.3352 0.8226 0.105 Uiso 1 1 calc R U . . .
H73C H -0.0066 0.3634 0.7737 0.105 Uiso 1 1 calc R U . . .
C74 C 0.23749(15) 0.34922(9) 0.77015(11) 0.0440(5) Uani 1 1 d . . . . .
H74A H 0.2709 0.3419 0.7387 0.066 Uiso 1 1 calc R U . . .
H74B H 0.2554 0.3187 0.7995 0.066 Uiso 1 1 calc R U . . .
H74C H 0.2607 0.3862 0.7886 0.066 Uiso 1 1 calc R U . . .
Si1 Si 0.45143(3) 0.13194(2) 0.45975(2) 0.02290(10) Uani 1 1 d . . . . .
Si2 Si 0.32775(3) 0.27882(2) 0.40059(2) 0.02261(10) Uani 1 1 d . . . . .
Al1 Al 0.39501(3) 0.23657(2) 0.53103(2) 0.01753(10) Uani 1 1 d . . . . .
N1 N 0.48848(9) 0.18605(6) 0.51060(6) 0.0209(3) Uani 1 1 d . . . . .
N2 N 0.29378(9) 0.25510(6) 0.46235(6) 0.0193(2) Uani 1 1 d . . . . .
C1 C 0.59097(11) 0.18405(7) 0.54804(7) 0.0241(3) Uani 1 1 d . . . . .
C2 C 0.67168(12) 0.21477(8) 0.53331(9) 0.0314(4) Uani 1 1 d . . . . .
C3 C 0.77104(14) 0.21070(10) 0.56919(11) 0.0435(5) Uani 1 1 d . . . . .
H3 H 0.8248 0.2306 0.5586 0.052 Uiso 1 1 calc R U . . .
C4 C 0.79313(14) 0.17862(10) 0.61956(12) 0.0526(6) Uani 1 1 d . . . . .
H4 H 0.8613 0.1765 0.6436 0.063 Uiso 1 1 calc R U . . .
C5 C 0.71507(15) 0.14960(9) 0.63480(10) 0.0435(5) Uani 1 1 d . . . . .
H5 H 0.7301 0.1278 0.6699 0.052 Uiso 1 1 calc R U . . .
C6 C 0.61426(12) 0.15142(7) 0.59990(8) 0.0296(4) Uani 1 1 d . . . . .
C7 C 0.65466(14) 0.25252(9) 0.47933(9) 0.0365(4) Uani 1 1 d . . . . .
H7 H 0.5791 0.2556 0.4618 0.044 Uiso 1 1 calc R U . . .
C8 C 0.69653(15) 0.31319(9) 0.49384(9) 0.0389(4) Uani 1 1 d . . . . .
H8A H 0.6673 0.3298 0.5240 0.058 Uiso 1 1 calc R U . . .
H8B H 0.6778 0.3370 0.4585 0.058 Uiso 1 1 calc R U . . .
H8C H 0.7713 0.3117 0.5083 0.058 Uiso 1 1 calc R U . . .
C9 C 0.7022(2) 0.22721(12) 0.43292(12) 0.0580(7) Uani 1 1 d . . . . .
H9A H 0.7758 0.2213 0.4498 0.087 Uiso 1 1 calc R U . . .
H9B H 0.6918 0.2537 0.3997 0.087 Uiso 1 1 calc R U . . .
H9C H 0.6695 0.1904 0.4195 0.087 Uiso 1 1 calc R U . . .
C10 C 0.53433(13) 0.11763(8) 0.62057(8) 0.0300(4) Uani 1 1 d . . . . .
H10 H 0.4657 0.1267 0.5939 0.036 Uiso 1 1 calc R U . . .
C11 C 0.53269(17) 0.13509(10) 0.68249(9) 0.0421(5) Uani 1 1 d . . . . .
H11A H 0.5979 0.1246 0.7099 0.063 Uiso 1 1 calc R U . . .
H11B H 0.4764 0.1153 0.6934 0.063 Uiso 1 1 calc R U . . .
H11C H 0.5226 0.1766 0.6839 0.063 Uiso 1 1 calc R U . . .
C12 C 0.55168(15) 0.05297(8) 0.61761(9) 0.0374(4) Uani 1 1 d . . . . .
H12A H 0.5535 0.0424 0.5778 0.056 Uiso 1 1 calc R U . . .
H12B H 0.4957 0.0324 0.6281 0.056 Uiso 1 1 calc R U . . .
H12C H 0.6170 0.0427 0.6451 0.056 Uiso 1 1 calc R U . . .
C13 C 0.36161(13) 0.07840(8) 0.47976(8) 0.0322(4) Uani 1 1 d . . . . .
H13A H 0.4011 0.0510 0.5082 0.048 Uiso 1 1 calc R U . . .
H13B H 0.3243 0.0578 0.4446 0.048 Uiso 1 1 calc R U . . .
H13C H 0.3127 0.0985 0.4969 0.048 Uiso 1 1 calc R U . . .
C14 C 0.56618(14) 0.08936(8) 0.45301(9) 0.0345(4) Uani 1 1 d . . . . .
H14A H 0.6125 0.1142 0.4383 0.052 Uiso 1 1 calc R U . . .
H14B H 0.5436 0.0575 0.4257 0.052 Uiso 1 1 calc R U . . .
H14C H 0.6023 0.0742 0.4915 0.052 Uiso 1 1 calc R U . . .
C15 C 0.38244(12) 0.15917(8) 0.38411(7) 0.0284(3) Uani 1 1 d . . . . .
H15A H 0.4034 0.1348 0.3550 0.034 Uiso 1 1 calc R U . . .
H15B H 0.3080 0.1532 0.3788 0.034 Uiso 1 1 calc R U . . .
C16 C 0.39869(13) 0.22207(8) 0.36941(7) 0.0285(3) Uani 1 1 d . . . . .
H16A H 0.3789 0.2261 0.3263 0.034 Uiso 1 1 calc R U . . .
H16B H 0.4729 0.2305 0.3830 0.034 Uiso 1 1 calc R U . . .
C17 C 0.21127(14) 0.30190(9) 0.34253(8) 0.0346(4) Uani 1 1 d . . . . .
H17A H 0.1647 0.2692 0.3312 0.052 Uiso 1 1 calc R U . . .
H17B H 0.2321 0.3158 0.3083 0.052 Uiso 1 1 calc R U . . .
H17C H 0.1762 0.3327 0.3578 0.052 Uiso 1 1 calc R U . . .
C18 C 0.41443(14) 0.34364(8) 0.41443(9) 0.0349(4) Uani 1 1 d . . . . .
H18A H 0.3742 0.3778 0.4179 0.052 Uiso 1 1 calc R U . . .
H18B H 0.4458 0.3486 0.3818 0.052 Uiso 1 1 calc R U . . .
H18C H 0.4682 0.3382 0.4508 0.052 Uiso 1 1 calc R U . . .
C19 C 0.19068(11) 0.26682(7) 0.46488(6) 0.0196(3) Uani 1 1 d . . . . .
C20 C 0.16397(12) 0.31983(7) 0.48571(7) 0.0237(3) Uani 1 1 d . . . . .
C21 C 0.06157(13) 0.33161(8) 0.48384(8) 0.0309(4) Uani 1 1 d . . . . .
H21 H 0.0447 0.3674 0.4981 0.037 Uiso 1 1 calc R U . . .
C22 C -0.01541(12) 0.29247(9) 0.46180(9) 0.0340(4) Uani 1 1 d . . . . .
H22 H -0.0849 0.3017 0.4594 0.041 Uiso 1 1 calc R U . . .
C23 C 0.01022(12) 0.23969(8) 0.44323(8) 0.0293(4) Uani 1 1 d . . . . .
H23 H -0.0424 0.2123 0.4290 0.035 Uiso 1 1 calc R U . . .
C24 C 0.11133(11) 0.22549(7) 0.44483(7) 0.0228(3) Uani 1 1 d . . . . .
C25 C 0.24307(13) 0.36569(7) 0.51098(8) 0.0283(3) Uani 1 1 d . . . . .
H25 H 0.3116 0.3513 0.5086 0.034 Uiso 1 1 calc R U . . .
C26 C 0.24859(16) 0.37750(9) 0.57504(9) 0.0389(4) Uani 1 1 d . . . . .
H26A H 0.1827 0.3928 0.5783 0.058 Uiso 1 1 calc R U . . .
H26B H 0.3028 0.4055 0.5906 0.058 Uiso 1 1 calc R U . . .
H26C H 0.2637 0.3418 0.5974 0.058 Uiso 1 1 calc R U . . .
C27 C 0.22059(16) 0.42126(8) 0.47575(10) 0.0406(4) Uani 1 1 d . . . . .
H27A H 0.2168 0.4133 0.4346 0.061 Uiso 1 1 calc R U . . .
H27B H 0.2754 0.4490 0.4912 0.061 Uiso 1 1 calc R U . . .
H27C H 0.1551 0.4371 0.4789 0.061 Uiso 1 1 calc R U . . .
C28 C 0.13236(12) 0.16579(7) 0.42552(7) 0.0258(3) Uani 1 1 d . . . . .
H28 H 0.2081 0.1620 0.4317 0.031 Uiso 1 1 calc R U . . .
C29 C 0.08201(16) 0.15533(9) 0.36053(9) 0.0417(5) Uani 1 1 d . . . . .
H29A H 0.0074 0.1581 0.3533 0.063 Uiso 1 1 calc R U . . .
H29B H 0.1004 0.1170 0.3496 0.063 Uiso 1 1 calc R U . . .
H29C H 0.1060 0.1842 0.3371 0.063 Uiso 1 1 calc R U . . .
C30 C 0.09783(14) 0.11874(8) 0.46126(9) 0.0361(4) Uani 1 1 d . . . . .
H30A H 0.1352 0.1226 0.5025 0.054 Uiso 1 1 calc R U . . .
H30B H 0.1121 0.0811 0.4468 0.054 Uiso 1 1 calc R U . . .
H30C H 0.0241 0.1224 0.4574 0.054 Uiso 1 1 calc R U . . .
C42 C 0.48255(11) 0.30129(7) 0.56936(7) 0.0237(3) Uani 1 1 d . . . . .
C43 C 0.54492(12) 0.33456(7) 0.59595(7) 0.0258(3) Uani 1 1 d . . . . .
C44 C 0.31974(11) 0.20900(7) 0.58793(7) 0.0218(3) Uani 1 1 d . . . . .
H44 H 0.2785 0.1758 0.5771 0.026 Uiso 1 1 calc R U . . .
C45 C 0.32113(12) 0.23218(7) 0.63960(7) 0.0254(3) Uani 1 1 d . . . . .
H45 H 0.3671 0.2633 0.6518 0.030 Uiso 1 1 calc R U . . .
C46 C 0.62289(12) 0.37220(7) 0.62942(7) 0.0245(3) Uani 1 1 d . . . . .
C47 C 0.68349(12) 0.35342(8) 0.68420(7) 0.0279(3) Uani 1 1 d . . . . .
C48 C 0.75736(13) 0.39012(9) 0.71713(8) 0.0337(4) Uani 1 1 d . . . . .
H48 H 0.7974 0.3778 0.7543 0.040 Uiso 1 1 calc R U . . .
C49 C 0.77426(14) 0.44407(9) 0.69730(9) 0.0370(4) Uani 1 1 d . . . . .
C50 C 0.71401(15) 0.46191(9) 0.64329(9) 0.0367(4) Uani 1 1 d . . . . .
H50 H 0.7245 0.4991 0.6294 0.044 Uiso 1 1 calc R U . . .
C51 C 0.63858(14) 0.42683(8) 0.60886(8) 0.0311(4) Uani 1 1 d . . . . .
C52 C 0.66793(16) 0.29477(9) 0.70623(9) 0.0417(5) Uani 1 1 d . . . . .
H52A H 0.5966 0.2907 0.7081 0.063 Uiso 1 1 calc R U . . .
H52B H 0.7138 0.2895 0.7454 0.063 Uiso 1 1 calc R U . . .
H52C H 0.6831 0.2658 0.6797 0.063 Uiso 1 1 calc R U . . .
C53 C 0.85746(17) 0.48183(12) 0.73366(11) 0.0529(6) Uani 1 1 d . . . . .
H53A H 0.8669 0.4730 0.7752 0.079 Uiso 1 1 calc R U . . .
H53B H 0.8378 0.5222 0.7265 0.079 Uiso 1 1 calc R U . . .
H53C H 0.9217 0.4748 0.7229 0.079 Uiso 1 1 calc R U . . .
C54 C 0.57499(18) 0.44767(9) 0.55056(9) 0.0446(5) Uani 1 1 d . . . . .
H54A H 0.5801 0.4895 0.5487 0.067 Uiso 1 1 calc R U . . .
H54B H 0.5033 0.4367 0.5458 0.067 Uiso 1 1 calc R U . . .
H54C H 0.6002 0.4304 0.5192 0.067 Uiso 1 1 calc R U . . .
C55 C 0.25916(12) 0.21508(7) 0.68053(7) 0.0244(3) Uani 1 1 d . . . . .
C56 C 0.30506(13) 0.21200(8) 0.74132(8) 0.0288(3) Uani 1 1 d . . . . .
C57 C 0.24831(15) 0.19360(8) 0.77902(8) 0.0348(4) Uani 1 1 d . . . . .
H57 H 0.2808 0.1908 0.8197 0.042 Uiso 1 1 calc R U . . .
C58 C 0.14554(16) 0.17915(9) 0.75908(9) 0.0386(4) Uani 1 1 d . . . . .
C59 C 0.10004(13) 0.18448(8) 0.69987(9) 0.0339(4) Uani 1 1 d . . . . .
H59 H 0.0294 0.1755 0.6856 0.041 Uiso 1 1 calc R U . . .
C60 C 0.15399(13) 0.20259(8) 0.66026(8) 0.0282(3) Uani 1 1 d . . . . .
C61 C 0.41528(15) 0.22850(9) 0.76724(8) 0.0367(4) Uani 1 1 d . . . . .
H61A H 0.4602 0.1994 0.7572 0.055 Uiso 1 1 calc R U . . .
H61B H 0.4286 0.2311 0.8099 0.055 Uiso 1 1 calc R U . . .
H61C H 0.4288 0.2657 0.7515 0.055 Uiso 1 1 calc R U . . .
C62 C 0.0835(2) 0.16045(14) 0.80041(12) 0.0612(7) Uani 1 1 d . . . . .
H62A H 0.0551 0.1942 0.8152 0.092 Uiso 1 1 calc R U . . .
H62B H 0.1277 0.1394 0.8333 0.092 Uiso 1 1 calc R U . . .
H62C H 0.0275 0.1355 0.7796 0.092 Uiso 1 1 calc R U . . .
C63 C 0.09489(13) 0.20982(10) 0.59687(9) 0.0374(4) Uani 1 1 d . . . . .
H63A H 0.1041 0.1757 0.5746 0.056 Uiso 1 1 calc R U . . .
H63B H 0.1204 0.2436 0.5804 0.056 Uiso 1 1 calc R U . . .
H63C H 0.0219 0.2149 0.5945 0.056 Uiso 1 1 calc R U . . .

loop_
_atom_site_aniso_label
_atom_site_aniso_U_11
_atom_site_aniso_U_22
_atom_site_aniso_U_33
_atom_site_aniso_U_23
_atom_site_aniso_U_13
_atom_site_aniso_U_12
Cu1 0.02694(13) 0.03134(15) 0.03094(14) -0.00470(10) 0.00133(10) -0.00406(10)
N3 0.0279(7) 0.0323(8) 0.0408(9) -0.0070(7) 0.0077(6) -0.0038(6)
N4 0.0278(7) 0.0343(8) 0.0350(8) -0.0092(6) 0.0030(6) -0.0015(6)
N5 0.0288(7) 0.0264(7) 0.0299(7) -0.0012(6) 0.0031(6) 0.0022(5)
N6 0.0245(6) 0.0261(7) 0.0291(7) -0.0017(6) 0.0037(5) -0.0011(5)
C31 0.0323(9) 0.0300(9) 0.0338(9) -0.0056(7) 0.0053(7) -0.0029(7)
C32 0.0330(9) 0.0435(11) 0.0403(10) -0.0016(8) 0.0108(8) 0.0035(8)
C33 0.0429(10) 0.0488(12) 0.0347(10) -0.0111(9) 0.0102(8) 0.0004(9)
C34 0.0679(16) 0.0624(16) 0.0594(15) 0.0173(13) 0.0322(13) 0.0191(13)
C35 0.0277(9) 0.0324(9) 0.0494(11) -0.0059(8) 0.0031(8) -0.0047(7)
C36 0.0284(10) 0.0474(12) 0.0727(16) -0.0089(11) 0.0084(10) -0.0065(8)
C37 0.0295(9) 0.0359(10) 0.0421(11) -0.0095(8) -0.0017(8) -0.0033(7)
C38 0.0404(11) 0.0601(14) 0.0505(13) -0.0199(11) -0.0068(10) -0.0042(10)
C39 0.0362(10) 0.0489(12) 0.0384(10) -0.0166(9) 0.0082(8) 0.0007(8)
C40 0.0622(15) 0.089(2) 0.0420(13) 0.0081(13) 0.0215(11) 0.0127(14)
C41 0.0346(10) 0.0410(11) 0.0616(14) -0.0120(10) 0.0106(9) 0.0043(8)
C64 0.0277(8) 0.0268(8) 0.0292(8) -0.0016(7) 0.0064(6) 0.0011(6)
C65 0.0402(10) 0.0291(9) 0.0378(10) 0.0046(8) 0.0036(8) 0.0019(7)
C66 0.098(2) 0.0300(11) 0.0728(18) 0.0050(11) 0.0408(16) 0.0141(12)
C67 0.0574(14) 0.0433(13) 0.0716(17) 0.0161(12) 0.0248(12) -0.0002(10)
C68 0.0269(8) 0.0324(9) 0.0319(9) -0.0070(7) 0.0011(7) 0.0019(7)
C69 0.0380(10) 0.0406(11) 0.0410(11) -0.0026(9) -0.0075(8) 0.0044(8)
C70 0.0263(8) 0.0285(9) 0.0347(9) -0.0067(7) 0.0014(7) -0.0008(6)
C71 0.0382(10) 0.0304(10) 0.0640(14) -0.0061(9) -0.0005(10) -0.0072(8)
C72 0.0338(9) 0.0322(9) 0.0410(10) 0.0090(8) 0.0052(8) 0.0001(7)
C73 0.0578(15) 0.106(2) 0.0539(15) 0.0402(16) 0.0269(12) 0.0258(15)
C74 0.0351(10) 0.0352(10) 0.0558(13) 0.0114(9) 0.0014(9) 0.0048(8)
Si1 0.01780(19) 0.0234(2) 0.0253(2) -0.00610(16) 0.00164(15) 0.00002(15)
Si2 0.02007(19) 0.0290(2) 0.01774(19) 0.00154(16) 0.00306(15) 0.00016(15)
Al1 0.01209(18) 0.0219(2) 0.0164(2) -0.00182(16) -0.00027(15) 0.00052(15)
N1 0.0121(5) 0.0248(6) 0.0227(6) -0.0027(5) -0.0011(5) -0.0003(5)
N2 0.0129(5) 0.0244(6) 0.0190(6) -0.0002(5) 0.0016(4) 0.0002(4)
C1 0.0136(6) 0.0244(8) 0.0305(8) -0.0064(6) -0.0012(6) 0.0027(5)
C2 0.0157(7) 0.0343(9) 0.0416(10) -0.0101(8) 0.0026(7) -0.0023(6)
C3 0.0155(8) 0.0449(11) 0.0639(14) -0.0050(10) -0.0007(8) -0.0031(7)
C4 0.0171(8) 0.0500(13) 0.0756(16) 0.0026(11) -0.0152(9) 0.0015(8)
C5 0.0274(9) 0.0370(10) 0.0516(12) 0.0060(9) -0.0155(8) 0.0053(7)
C6 0.0193(7) 0.0266(8) 0.0360(9) -0.0030(7) -0.0052(7) 0.0041(6)
C7 0.0234(8) 0.0490(11) 0.0378(10) -0.0062(8) 0.0090(7) -0.0140(7)
C8 0.0336(9) 0.0438(11) 0.0430(11) -0.0043(9) 0.0166(8) -0.0074(8)
C9 0.0639(15) 0.0618(15) 0.0566(14) -0.0254(12) 0.0306(12) -0.0297(12)
C10 0.0244(8) 0.0287(9) 0.0302(9) 0.0025(7) -0.0048(6) 0.0044(6)
C11 0.0434(11) 0.0440(11) 0.0331(10) -0.0006(8) -0.0005(8) 0.0045(8)
C12 0.0355(9) 0.0293(9) 0.0420(10) 0.0061(8) 0.0006(8) 0.0048(7)
C13 0.0256(8) 0.0281(9) 0.0375(9) -0.0023(7) -0.0015(7) -0.0040(6)
C14 0.0276(8) 0.0304(9) 0.0448(10) -0.0110(8) 0.0080(7) 0.0025(7)
C15 0.0247(7) 0.0355(9) 0.0235(8) -0.0094(7) 0.0035(6) -0.0006(6)
C16 0.0253(8) 0.0391(10) 0.0208(7) -0.0019(7) 0.0058(6) -0.0001(7)
C17 0.0331(9) 0.0453(11) 0.0229(8) 0.0068(7) 0.0028(7) 0.0077(8)
C18 0.0353(9) 0.0355(10) 0.0369(10) -0.0003(8) 0.0146(8) -0.0073(7)
C19 0.0128(6) 0.0268(8) 0.0165(7) 0.0028(6) -0.0011(5) 0.0022(5)
C20 0.0188(7) 0.0270(8) 0.0234(7) 0.0018(6) 0.0018(6) 0.0021(6)
C21 0.0233(8) 0.0314(9) 0.0374(9) 0.0001(7) 0.0070(7) 0.0075(6)
C22 0.0154(7) 0.0435(10) 0.0418(10) 0.0013(8) 0.0053(7) 0.0049(7)
C23 0.0148(7) 0.0368(9) 0.0334(9) 0.0000(7) 0.0010(6) -0.0023(6)
C24 0.0156(7) 0.0293(8) 0.0204(7) 0.0008(6) -0.0009(5) -0.0008(6)
C25 0.0241(7) 0.0232(8) 0.0347(9) -0.0020(7) 0.0025(6) 0.0026(6)
C26 0.0429(10) 0.0326(10) 0.0358(10) -0.0089(8) 0.0008(8) 0.0039(8)
C27 0.0395(10) 0.0273(9) 0.0520(12) 0.0062(8) 0.0066(9) 0.0017(7)
C28 0.0180(7) 0.0290(8) 0.0269(8) -0.0029(6) -0.0004(6) -0.0033(6)
C29 0.0440(11) 0.0408(11) 0.0322(10) -0.0099(8) -0.0044(8) 0.0003(8)
C30 0.0317(9) 0.0315(9) 0.0443(11) 0.0007(8) 0.0083(8) -0.0052(7)
C42 0.0165(6) 0.0271(8) 0.0244(8) -0.0033(6) -0.0003(6) 0.0007(6)
C43 0.0219(7) 0.0295(8) 0.0236(8) -0.0031(6) 0.0014(6) 0.0010(6)
C44 0.0174(6) 0.0276(8) 0.0192(7) 0.0037(6) 0.0025(5) 0.0047(6)
C45 0.0203(7) 0.0288(8) 0.0257(8) 0.0024(6) 0.0037(6) 0.0004(6)
C46 0.0202(7) 0.0290(8) 0.0221(7) -0.0046(6) 0.0014(6) -0.0024(6)
C47 0.0215(7) 0.0359(9) 0.0239(8) -0.0024(7) 0.0014(6) -0.0011(6)
C48 0.0232(8) 0.0486(11) 0.0252(8) -0.0080(8) -0.0010(6) -0.0034(7)
C49 0.0269(8) 0.0454(11) 0.0376(10) -0.0180(8) 0.0065(7) -0.0110(8)
C50 0.0389(10) 0.0308(9) 0.0419(10) -0.0050(8) 0.0130(8) -0.0110(7)
C51 0.0319(8) 0.0306(9) 0.0296(9) -0.0019(7) 0.0058(7) -0.0031(7)
C52 0.0402(10) 0.0423(11) 0.0363(10) 0.0092(8) -0.0014(8) -0.0010(8)
C53 0.0382(11) 0.0626(15) 0.0568(14) -0.0283(12) 0.0103(10) -0.0218(10)
C54 0.0573(13) 0.0358(11) 0.0355(10) 0.0071(8) 0.0026(9) -0.0015(9)
C55 0.0257(8) 0.0233(8) 0.0242(8) -0.0015(6) 0.0067(6) 0.0002(6)
C56 0.0318(8) 0.0282(8) 0.0254(8) -0.0018(6) 0.0058(7) -0.0003(7)
C57 0.0438(10) 0.0347(9) 0.0266(9) 0.0006(7) 0.0103(7) 0.0022(8)
C58 0.0449(10) 0.0364(10) 0.0414(11) 0.0056(8) 0.0237(9) 0.0010(8)
C59 0.0256(8) 0.0349(9) 0.0438(10) -0.0020(8) 0.0135(7) -0.0033(7)
C60 0.0259(8) 0.0287(8) 0.0307(9) -0.0038(7) 0.0085(7) 0.0000(6)
C61 0.0350(9) 0.0466(11) 0.0250(8) -0.0029(8) 0.0016(7) -0.0021(8)
C62 0.0611(15) 0.0760(18) 0.0577(15) 0.0142(13) 0.0356(13) -0.0058(13)
C63 0.0204(8) 0.0571(12) 0.0330(10) -0.0040(8) 0.0038(7) -0.0010(7)

loop_
_atom_type_symbol
_atom_type_description
_atom_type_scat_dispersion_real
_atom_type_scat_dispersion_imag
_atom_type_scat_source
C C 0.0181 0.0091 'International Tables Vol C Tables 4.2.6.8 and 6.1.1.4'
H H 0.0000 0.0000 'International Tables Vol C Tables 4.2.6.8 and 6.1.1.4'
Al Al 0.2130 0.2455 'International Tables Vol C Tables 4.2.6.8 and 6.1.1.4'
Cu Cu -1.9646 0.5888 'International Tables Vol C Tables 4.2.6.8 and 6.1.1.4'
N N 0.0311 0.0180 'International Tables Vol C Tables 4.2.6.8 and 6.1.1.4'
Si Si 0.2541 0.3302 'International Tables Vol C Tables 4.2.6.8 and 6.1.1.4'

loop_
_geom_angle_atom_site_label_1
_geom_angle_atom_site_label_2
_geom_angle_atom_site_label_3
_geom_angle
_geom_angle_site_symmetry_1
_geom_angle_site_symmetry_3
_geom_angle_publ_flag
C31 Cu1 C64 174.78(8) . . ?
C31 N3 C32 125.93(16) . . ?
C31 N3 C35 111.34(17) . . ?
C35 N3 C32 122.71(16) . . ?
C31 N4 C37 111.02(17) . . ?
C31 N4 C39 125.51(16) . . ?
C37 N4 C39 123.18(17) . . ?
C64 N5 C65 125.54(15) . . ?
C64 N5 C68 111.00(15) . . ?
C68 N5 C65 123.35(15) . . ?
C64 N6 C70 111.31(15) . . ?
C64 N6 C72 126.51(15) . . ?
C70 N6 C72 121.79(15) . . ?
N3 C31 Cu1 127.39(14) . . ?
N4 C31 Cu1 128.25(14) . . ?
N4 C31 N3 104.25(15) . . ?
N3 C32 H32 107.3 . . ?
N3 C32 C33 111.28(17) . . ?
N3 C32 C34 110.69(18) . . ?
C33 C32 H32 107.3 . . ?
C33 C32 C34 112.6(2) . . ?
C34 C32 H32 107.3 . . ?
C32 C33 H33A 109.5 . . ?
C32 C33 H33B 109.5 . . ?
C32 C33 H33C 109.5 . . ?
H33A C33 H33B 109.5 . . ?
H33A C33 H33C 109.5 . . ?
H33B C33 H33C 109.5 . . ?
C32 C34 H34A 109.5 . . ?
C32 C34 H34B 109.5 . . ?
C32 C34 H34C 109.5 . . ?
H34A C34 H34B 109.5 . . ?
H34A C34 H34C 109.5 . . ?
H34B C34 H34C 109.5 . . ?
N3 C35 C36 123.7(2) . . ?
C37 C35 N3 106.36(17) . . ?
C37 C35 C36 129.98(19) . . ?
C35 C36 H36A 109.5 . . ?
C35 C36 H36B 109.5 . . ?
C35 C36 H36C 109.5 . . ?
H36A C36 H36B 109.5 . . ?
H36A C36 H36C 109.5 . . ?
H36B C36 H36C 109.5 . . ?
N4 C37 C38 123.4(2) . . ?
C35 C37 N4 107.03(17) . . ?
C35 C37 C38 129.58(19) . . ?
C37 C38 H38A 109.5 . . ?
C37 C38 H38B 109.5 . . ?
C37 C38 H38C 109.5 . . ?
H38A C38 H38B 109.5 . . ?
H38A C38 H38C 109.5 . . ?
H38B C38 H38C 109.5 . . ?
N4 C39 H39 107.4 . . ?
N4 C39 C40 109.62(19) . . ?
N4 C39 C41 112.58(18) . . ?
C40 C39 H39 107.4 . . ?
C41 C39 H39 107.4 . . ?
C41 C39 C40 112.1(2) . . ?
C39 C40 H40A 109.5 . . ?
C39 C40 H40B 109.5 . . ?
C39 C40 H40C 109.5 . . ?
H40A C40 H40B 109.5 . . ?
H40A C40 H40C 109.5 . . ?
H40B C40 H40C 109.5 . . ?
C39 C41 H41A 109.5 . . ?
C39 C41 H41B 109.5 . . ?
C39 C41 H41C 109.5 . . ?
H41A C41 H41B 109.5 . . ?
H41A C41 H41C 109.5 . . ?
H41B C41 H41C 109.5 . . ?
N5 C64 Cu1 128.84(13) . . ?
N6 C64 Cu1 126.54(13) . . ?
N6 C64 N5 104.30(15) . . ?
N5 C65 H65 106.6 . . ?
N5 C65 C66 111.16(18) . . ?
N5 C65 C67 112.67(17) . . ?
C66 C65 H65 106.6 . . ?
C67 C65 H65 106.6 . . ?
C67 C65 C66 112.8(2) . . ?
C65 C66 H66A 109.5 . . ?
C65 C66 H66B 109.5 . . ?
C65 C66 H66C 109.5 . . ?
H66A C66 H66B 109.5 . . ?
H66A C66 H66C 109.5 . . ?
H66B C66 H66C 109.5 . . ?
C65 C67 H67A 109.5 . . ?
C65 C67 H67B 109.5 . . ?
C65 C67 H67C 109.5 . . ?
H67A C67 H67B 109.5 . . ?
H67A C67 H67C 109.5 . . ?
H67B C67 H67C 109.5 . . ?
N5 C68 C69 124.46(18) . . ?
C70 C68 N5 106.82(15) . . ?
C70 C68 C69 128.71(18) . . ?
C68 C69 H69A 109.5 . . ?
C68 C69 H69B 109.5 . . ?
C68 C69 H69C 109.5 . . ?
H69A C69 H69B 109.5 . . ?
H69A C69 H69C 109.5 . . ?
H69B C69 H69C 109.5 . . ?
N6 C70 C71 123.72(18) . . ?
C68 C70 N6 106.56(15) . . ?
C68 C70 C71 129.71(18) . . ?
C70 C71 H71A 109.5 . . ?
C70 C71 H71B 109.5 . . ?
C70 C71 H71C 109.5 . . ?
H71A C71 H71B 109.5 . . ?
H71A C71 H71C 109.5 . . ?
H71B C71 H71C 109.5 . . ?
N6 C72 H72 107.5 . . ?
N6 C72 C73 108.55(17) . . ?
N6 C72 C74 113.49(16) . . ?
C73 C72 H72 107.5 . . ?
C74 C72 H72 107.5 . . ?
C74 C72 C73 111.9(2) . . ?
C72 C73 H73A 109.5 . . ?
C72 C73 H73B 109.5 . . ?
C72 C73 H73C 109.5 . . ?
H73A C73 H73B 109.5 . . ?
H73A C73 H73C 109.5 . . ?
H73B C73 H73C 109.5 . . ?
C72 C74 H74A 109.5 . . ?
C72 C74 H74B 109.5 . . ?
C72 C74 H74C 109.5 . . ?
H74A C74 H74B 109.5 . . ?
H74A C74 H74C 109.5 . . ?
H74B C74 H74C 109.5 . . ?
N1 Si1 C13 113.46(8) . . ?
N1 Si1 C14 110.42(7) . . ?
N1 Si1 C15 113.26(7) . . ?
C13 Si1 C15 105.54(8) . . ?
C14 Si1 C13 105.66(9) . . ?
C14 Si1 C15 108.03(8) . . ?
N2 Si2 C16 112.19(7) . . ?
N2 Si2 C17 110.68(7) . . ?
N2 Si2 C18 113.45(8) . . ?
C17 Si2 C16 109.15(8) . . ?
C17 Si2 C18 105.14(9) . . ?
C18 Si2 C16 105.86(8) . . ?
N1 Al1 N2 107.92(6) . . ?
N1 Al1 C42 103.52(6) . . ?
N1 Al1 C44 117.81(6) . . ?
N2 Al1 C42 115.64(6) . . ?
N2 Al1 C44 105.88(6) . . ?
C42 Al1 C44 106.54(7) . . ?
Si1 N1 Al1 123.04(7) . . ?
C1 N1 Si1 117.66(10) . . ?
C1 N1 Al1 117.75(10) . . ?
Si2 N2 Al1 120.62(7) . . ?
C19 N2 Si2 116.56(10) . . ?
C19 N2 Al1 120.16(10) . . ?
C2 C1 N1 120.65(16) . . ?
C6 C1 N1 121.04(15) . . ?
C6 C1 C2 118.31(15) . . ?
C1 C2 C7 122.71(15) . . ?
C3 C2 C1 119.68(19) . . ?
C3 C2 C7 117.61(17) . . ?
C2 C3 H3 119.2 . . ?
C4 C3 C2 121.6(2) . . ?
C4 C3 H3 119.2 . . ?
C3 C4 H4 120.4 . . ?
C3 C4 C5 119.12(17) . . ?
C5 C4 H4 120.4 . . ?
C4 C5 H5 119.2 . . ?
C4 C5 C6 121.7(2) . . ?
C6 C5 H5 119.2 . . ?
C1 C6 C10 123.05(14) . . ?
C5 C6 C1 119.59(18) . . ?
C5 C6 C10 117.36(18) . . ?
C2 C7 H7 107.8 . . ?
C2 C7 C8 112.40(16) . . ?
C2 C7 C9 112.4(2) . . ?
C8 C7 H7 107.8 . . ?
C9 C7 H7 107.8 . . ?
C9 C7 C8 108.60(16) . . ?
C7 C8 H8A 109.5 . . ?
C7 C8 H8B 109.5 . . ?
C7 C8 H8C 109.5 . . ?
H8A C8 H8B 109.5 . . ?
H8A C8 H8C 109.5 . . ?
H8B C8 H8C 109.5 . . ?
C7 C9 H9A 109.5 . . ?
C7 C9 H9B 109.5 . . ?
C7 C9 H9C 109.5 . . ?
H9A C9 H9B 109.5 . . ?
H9A C9 H9C 109.5 . . ?
H9B C9 H9C 109.5 . . ?
C6 C10 H10 107.9 . . ?
C6 C10 C11 111.12(16) . . ?
C6 C10 C12 111.52(16) . . ?
C11 C10 H10 107.9 . . ?
C11 C10 C12 110.33(16) . . ?
C12 C10 H10 107.9 . . ?
C10 C11 H11A 109.5 . . ?
C10 C11 H11B 109.5 . . ?
C10 C11 H11C 109.5 . . ?
H11A C11 H11B 109.5 . . ?
H11A C11 H11C 109.5 . . ?
H11B C11 H11C 109.5 . . ?
C10 C12 H12A 109.5 . . ?
C10 C12 H12B 109.5 . . ?
C10 C12 H12C 109.5 . . ?
H12A C12 H12B 109.5 . . ?
H12A C12 H12C 109.5 . . ?
H12B C12 H12C 109.5 . . ?
Si1 C13 H13A 109.5 . . ?
Si1 C13 H13B 109.5 . . ?
Si1 C13 H13C 109.5 . . ?
H13A C13 H13B 109.5 . . ?
H13A C13 H13C 109.5 . . ?
H13B C13 H13C 109.5 . . ?
Si1 C14 H14A 109.5 . . ?
Si1 C14 H14B 109.5 . . ?
Si1 C14 H14C 109.5 . . ?
H14A C14 H14B 109.5 . . ?
H14A C14 H14C 109.5 . . ?
H14B C14 H14C 109.5 . . ?
Si1 C15 H15A 107.8 . . ?
Si1 C15 H15B 107.8 . . ?
H15A C15 H15B 107.2 . . ?
C16 C15 Si1 117.94(11) . . ?
C16 C15 H15A 107.8 . . ?
C16 C15 H15B 107.8 . . ?
Si2 C16 H16A 107.9 . . ?
Si2 C16 H16B 107.9 . . ?
C15 C16 Si2 117.55(12) . . ?
C15 C16 H16A 107.9 . . ?
C15 C16 H16B 107.9 . . ?
H16A C16 H16B 107.2 . . ?
Si2 C17 H17A 109.5 . . ?
Si2 C17 H17B 109.5 . . ?
Si2 C17 H17C 109.5 . . ?
H17A C17 H17B 109.5 . . ?
H17A C17 H17C 109.5 . . ?
H17B C17 H17C 109.5 . . ?
Si2 C18 H18A 109.5 . . ?
Si2 C18 H18B 109.5 . . ?
Si2 C18 H18C 109.5 . . ?
H18A C18 H18B 109.5 . . ?
H18A C18 H18C 109.5 . . ?
H18B C18 H18C 109.5 . . ?
C20 C19 N2 121.34(14) . . ?
C20 C19 C24 117.97(14) . . ?
C24 C19 N2 120.67(14) . . ?
C19 C20 C25 122.39(14) . . ?
C21 C20 C19 120.07(15) . . ?
C21 C20 C25 117.53(15) . . ?
C20 C21 H21 119.2 . . ?
C22 C21 C20 121.56(17) . . ?
C22 C21 H21 119.2 . . ?
C21 C22 H22 120.6 . . ?
C21 C22 C23 118.89(15) . . ?
C23 C22 H22 120.6 . . ?
C22 C23 H23 119.1 . . ?
C22 C23 C24 121.82(16) . . ?
C24 C23 H23 119.1 . . ?
C19 C24 C28 122.48(14) . . ?
C23 C24 C19 119.56(15) . . ?
C23 C24 C28 117.95(14) . . ?
C20 C25 H25 108.0 . . ?
C20 C25 C26 111.48(16) . . ?
C20 C25 C27 111.25(14) . . ?
C26 C25 H25 108.0 . . ?
C26 C25 C27 109.92(16) . . ?
C27 C25 H25 108.0 . . ?
C25 C26 H26A 109.5 . . ?
C25 C26 H26B 109.5 . . ?
C25 C26 H26C 109.5 . . ?
H26A C26 H26B 109.5 . . ?
H26A C26 H26C 109.5 . . ?
H26B C26 H26C 109.5 . . ?
C25 C27 H27A 109.5 . . ?
C25 C27 H27B 109.5 . . ?
C25 C27 H27C 109.5 . . ?
H27A C27 H27B 109.5 . . ?
H27A C27 H27C 109.5 . . ?
H27B C27 H27C 109.5 . . ?
C24 C28 H28 107.6 . . ?
C24 C28 C29 112.35(14) . . ?
C24 C28 C30 112.60(15) . . ?
C29 C28 H28 107.6 . . ?
C30 C28 H28 107.6 . . ?
C30 C28 C29 108.74(15) . . ?
C28 C29 H29A 109.5 . . ?
C28 C29 H29B 109.5 . . ?
C28 C29 H29C 109.5 . . ?
H29A C29 H29B 109.5 . . ?
H29A C29 H29C 109.5 . . ?
H29B C29 H29C 109.5 . . ?
C28 C30 H30A 109.5 . . ?
C28 C30 H30B 109.5 . . ?
C28 C30 H30C 109.5 . . ?
H30A C30 H30B 109.5 . . ?
H30A C30 H30C 109.5 . . ?
H30B C30 H30C 109.5 . . ?
C43 C42 Al1 170.90(15) . . ?
C42 C43 C46 177.14(19) . . ?
Al1 C44 H44 116.5 . . ?
C45 C44 Al1 126.95(13) . . ?
C45 C44 H44 116.5 . . ?
C44 C45 H45 116.1 . . ?
C44 C45 C55 127.71(16) . . ?
C55 C45 H45 116.1 . . ?
C47 C46 C43 118.86(16) . . ?
C51 C46 C43 121.28(15) . . ?
C51 C46 C47 119.86(15) . . ?
C46 C47 C52 120.20(16) . . ?
C48 C47 C46 118.97(17) . . ?
C48 C47 C52 120.83(17) . . ?
C47 C48 H48 119.1 . . ?
C49 C48 C47 121.88(17) . . ?
C49 C48 H48 119.1 . . ?
C48 C49 C50 118.42(16) . . ?
C48 C49 C53 120.1(2) . . ?
C50 C49 C53 121.4(2) . . ?
C49 C50 H50 119.1 . . ?
C49 C50 C51 121.82(19) . . ?
C51 C50 H50 119.1 . . ?
C46 C51 C54 120.74(16) . . ?
C50 C51 C46 119.03(17) . . ?
C50 C51 C54 120.23(18) . . ?
C47 C52 H52A 109.5 . . ?
C47 C52 H52B 109.5 . . ?
C47 C52 H52C 109.5 . . ?
H52A C52 H52B 109.5 . . ?
H52A C52 H52C 109.5 . . ?
H52B C52 H52C 109.5 . . ?
C49 C53 H53A 109.5 . . ?
C49 C53 H53B 109.5 . . ?
C49 C53 H53C 109.5 . . ?
H53A C53 H53B 109.5 . . ?
H53A C53 H53C 109.5 . . ?
H53B C53 H53C 109.5 . . ?
C51 C54 H54A 109.5 . . ?
C51 C54 H54B 109.5 . . ?
C51 C54 H54C 109.5 . . ?
H54A C54 H54B 109.5 . . ?
H54A C54 H54C 109.5 . . ?
H54B C54 H54C 109.5 . . ?
C56 C55 C45 120.23(15) . . ?
C60 C55 C45 121.49(15) . . ?
C60 C55 C56 118.27(16) . . ?
C55 C56 C61 121.85(16) . . ?
C57 C56 C55 120.07(16) . . ?
C57 C56 C61 118.07(16) . . ?
C56 C57 H57 119.1 . . ?
C58 C57 C56 121.90(18) . . ?
C58 C57 H57 119.1 . . ?
C57 C58 C62 121.7(2) . . ?
C59 C58 C57 117.72(18) . . ?
C59 C58 C62 120.5(2) . . ?
C58 C59 H59 118.8 . . ?
C58 C59 C60 122.45(17) . . ?
C60 C59 H59 118.8 . . ?
C55 C60 C63 122.70(16) . . ?
C59 C60 C55 119.46(17) . . ?
C59 C60 C63 117.81(16) . . ?
C56 C61 H61A 109.5 . . ?
C56 C61 H61B 109.5 . . ?
C56 C61 H61C 109.5 . . ?
H61A C61 H61B 109.5 . . ?
H61A C61 H61C 109.5 . . ?
H61B C61 H61C 109.5 . . ?
C58 C62 H62A 109.5 . . ?
C58 C62 H62B 109.5 . . ?
C58 C62 H62C 109.5 . . ?
H62A C62 H62B 109.5 . . ?
H62A C62 H62C 109.5 . . ?
H62B C62 H62C 109.5 . . ?
C60 C63 H63A 109.5 . . ?
C60 C63 H63B 109.5 . . ?
C60 C63 H63C 109.5 . . ?
H63A C63 H63B 109.5 . . ?
H63A C63 H63C 109.5 . . ?
H63B C63 H63C 109.5 . . ?

loop_
_geom_bond_atom_site_label_1
_geom_bond_atom_site_label_2
_geom_bond_distance
_geom_bond_site_symmetry_2
_geom_bond_publ_flag
Cu1 C31 1.9099(18) . ?
Cu1 C64 1.9140(17) . ?
N3 C31 1.362(2) . ?
N3 C32 1.483(3) . ?
N3 C35 1.387(2) . ?
N4 C31 1.354(2) . ?
N4 C37 1.391(2) . ?
N4 C39 1.478(3) . ?
N5 C64 1.359(2) . ?
N5 C65 1.480(2) . ?
N5 C68 1.391(2) . ?
N6 C64 1.356(2) . ?
N6 C70 1.390(2) . ?
N6 C72 1.484(2) . ?
C32 H32 1.0000 . ?
C32 C33 1.504(3) . ?
C32 C34 1.518(3) . ?
C33 H33A 0.9800 . ?
C33 H33B 0.9800 . ?
C33 H33C 0.9800 . ?
C34 H34A 0.9800 . ?
C34 H34B 0.9800 . ?
C34 H34C 0.9800 . ?
C35 C36 1.496(3) . ?
C35 C37 1.346(3) . ?
C36 H36A 0.9800 . ?
C36 H36B 0.9800 . ?
C36 H36C 0.9800 . ?
C37 C38 1.492(3) . ?
C38 H38A 0.9800 . ?
C38 H38B 0.9800 . ?
C38 H38C 0.9800 . ?
C39 H39 1.0000 . ?
C39 C40 1.519(4) . ?
C39 C41 1.511(3) . ?
C40 H40A 0.9800 . ?
C40 H40B 0.9800 . ?
C40 H40C 0.9800 . ?
C41 H41A 0.9800 . ?
C41 H41B 0.9800 . ?
C41 H41C 0.9800 . ?
C65 H65 1.0000 . ?
C65 C66 1.504(3) . ?
C65 C67 1.500(3) . ?
C66 H66A 0.9800 . ?
C66 H66B 0.9800 . ?
C66 H66C 0.9800 . ?
C67 H67A 0.9800 . ?
C67 H67B 0.9800 . ?
C67 H67C 0.9800 . ?
C68 C69 1.494(2) . ?
C68 C70 1.345(3) . ?
C69 H69A 0.9800 . ?
C69 H69B 0.9800 . ?
C69 H69C 0.9800 . ?
C70 C71 1.495(3) . ?
C71 H71A 0.9800 . ?
C71 H71B 0.9800 . ?
C71 H71C 0.9800 . ?
C72 H72 1.0000 . ?
C72 C73 1.514(3) . ?
C72 C74 1.503(3) . ?
C73 H73A 0.9800 . ?
C73 H73B 0.9800 . ?
C73 H73C 0.9800 . ?
C74 H74A 0.9800 . ?
C74 H74B 0.9800 . ?
C74 H74C 0.9800 . ?
Si1 N1 1.7257(13) . ?
Si1 C13 1.8857(19) . ?
Si1 C14 1.8828(18) . ?
Si1 C15 1.8997(18) . ?
Si2 N2 1.7325(13) . ?
Si2 C16 1.8931(18) . ?
Si2 C17 1.8790(17) . ?
Si2 C18 1.8884(19) . ?
Al1 N1 1.8804(14) . ?
Al1 N2 1.8825(13) . ?
Al1 C42 1.9858(17) . ?
Al1 C44 1.9934(16) . ?
N1 C1 1.4377(18) . ?
N2 C19 1.4362(18) . ?
C1 C2 1.422(2) . ?
C1 C6 1.408(3) . ?
C2 C3 1.393(2) . ?
C2 C7 1.519(3) . ?
C3 H3 0.9500 . ?
C3 C4 1.373(4) . ?
C4 H4 0.9500 . ?
C4 C5 1.378(3) . ?
C5 H5 0.9500 . ?
C5 C6 1.398(2) . ?
C6 C10 1.517(3) . ?
C7 H7 1.0000 . ?
C7 C8 1.530(3) . ?
C7 C9 1.528(3) . ?
C8 H8A 0.9800 . ?
C8 H8B 0.9800 . ?
C8 H8C 0.9800 . ?
C9 H9A 0.9800 . ?
C9 H9B 0.9800 . ?
C9 H9C 0.9800 . ?
C10 H10 1.0000 . ?
C10 C11 1.527(3) . ?
C10 C12 1.531(3) . ?
C11 H11A 0.9800 . ?
C11 H11B 0.9800 . ?
C11 H11C 0.9800 . ?
C12 H12A 0.9800 . ?
C12 H12B 0.9800 . ?
C12 H12C 0.9800 . ?
C13 H13A 0.9800 . ?
C13 H13B 0.9800 . ?
C13 H13C 0.9800 . ?
C14 H14A 0.9800 . ?
C14 H14B 0.9800 . ?
C14 H14C 0.9800 . ?
C15 H15A 0.9900 . ?
C15 H15B 0.9900 . ?
C15 C16 1.537(3) . ?
C16 H16A 0.9900 . ?
C16 H16B 0.9900 . ?
C17 H17A 0.9800 . ?
C17 H17B 0.9800 . ?
C17 H17C 0.9800 . ?
C18 H18A 0.9800 . ?
C18 H18B 0.9800 . ?
C18 H18C 0.9800 . ?
C19 C20 1.412(2) . ?
C19 C24 1.428(2) . ?
C20 C21 1.400(2) . ?
C20 C25 1.520(2) . ?
C21 H21 0.9500 . ?
C21 C22 1.380(3) . ?
C22 H22 0.9500 . ?
C22 C23 1.381(3) . ?
C23 H23 0.9500 . ?
C23 C24 1.397(2) . ?
C24 C28 1.515(2) . ?
C25 H25 1.0000 . ?
C25 C26 1.524(3) . ?
C25 C27 1.528(3) . ?
C26 H26A 0.9800 . ?
C26 H26B 0.9800 . ?
C26 H26C 0.9800 . ?
C27 H27A 0.9800 . ?
C27 H27B 0.9800 . ?
C27 H27C 0.9800 . ?
C28 H28 1.0000 . ?
C28 C29 1.531(2) . ?
C28 C30 1.531(3) . ?
C29 H29A 0.9800 . ?
C29 H29B 0.9800 . ?
C29 H29C 0.9800 . ?
C30 H30A 0.9800 . ?
C30 H30B 0.9800 . ?
C30 H30C 0.9800 . ?
C42 C43 1.197(2) . ?
C43 C46 1.440(2) . ?
C44 H44 0.9500 . ?
C44 C45 1.333(2) . ?
C45 H45 0.9500 . ?
C45 C55 1.490(2) . ?
C46 C47 1.411(2) . ?
C46 C51 1.400(3) . ?
C47 C48 1.390(2) . ?
C47 C52 1.498(3) . ?
C48 H48 0.9500 . ?
C48 C49 1.383(3) . ?
C49 C50 1.389(3) . ?
C49 C53 1.509(2) . ?
C50 H50 0.9500 . ?
C50 C51 1.393(3) . ?
C51 C54 1.504(3) . ?
C52 H52A 0.9800 . ?
C52 H52B 0.9800 . ?
C52 H52C 0.9800 . ?
C53 H53A 0.9800 . ?
C53 H53B 0.9800 . ?
C53 H53C 0.9800 . ?
C54 H54A 0.9800 . ?
C54 H54B 0.9800 . ?
C54 H54C 0.9800 . ?
C55 C56 1.413(2) . ?
C55 C60 1.407(2) . ?
C56 C57 1.387(3) . ?
C56 C61 1.506(3) . ?
C57 H57 0.9500 . ?
C57 C58 1.387(3) . ?
C58 C59 1.382(3) . ?
C58 C62 1.509(3) . ?
C59 H59 0.9500 . ?
C59 C60 1.394(3) . ?
C60 C63 1.515(3) . ?
C61 H61A 0.9800 . ?
C61 H61B 0.9800 . ?
C61 H61C 0.9800 . ?
C62 H62A 0.9800 . ?
C62 H62B 0.9800 . ?
C62 H62C 0.9800 . ?
C63 H63A 0.9800 . ?
C63 H63B 0.9800 . ?
C63 H63C 0.9800 . ?

loop_
_geom_torsion_atom_site_label_1
_geom_torsion_atom_site_label_2
_geom_torsion_atom_site_label_3
_geom_torsion_atom_site_label_4
_geom_torsion
_geom_torsion_site_symmetry_1
_geom_torsion_site_symmetry_2
_geom_torsion_site_symmetry_3
_geom_torsion_site_symmetry_4
_geom_torsion_publ_flag
N3 C35 C37 N4 -0.6(2) . . . . ?
N3 C35 C37 C38 178.5(2) . . . . ?
N5 C68 C70 N6 -0.5(2) . . . . ?
N5 C68 C70 C71 179.1(2) . . . . ?
C31 N3 C32 C33 -51.7(3) . . . . ?
C31 N3 C32 C34 74.4(3) . . . . ?
C31 N3 C35 C36 -179.6(2) . . . . ?
C31 N3 C35 C37 0.6(2) . . . . ?
C31 N4 C37 C35 0.4(2) . . . . ?
C31 N4 C37 C38 -178.7(2) . . . . ?
C31 N4 C39 C40 84.7(3) . . . . ?
C31 N4 C39 C41 -40.8(3) . . . . ?
C32 N3 C31 Cu1 4.8(3) . . . . ?
C32 N3 C31 N4 -178.79(18) . . . . ?
C32 N3 C35 C36 -1.1(3) . . . . ?
C32 N3 C35 C37 179.08(19) . . . . ?
C35 N3 C31 Cu1 -176.80(15) . . . . ?
C35 N3 C31 N4 -0.4(2) . . . . ?
C35 N3 C32 C33 130.1(2) . . . . ?
C35 N3 C32 C34 -103.9(2) . . . . ?
C36 C35 C37 N4 179.6(2) . . . . ?
C36 C35 C37 C38 -1.3(4) . . . . ?
C37 N4 C31 Cu1 176.40(15) . . . . ?
C37 N4 C31 N3 0.0(2) . . . . ?
C37 N4 C39 C40 -88.5(2) . . . . ?
C37 N4 C39 C41 146.01(19) . . . . ?
C39 N4 C31 Cu1 2.5(3) . . . . ?
C39 N4 C31 N3 -173.95(19) . . . . ?
C39 N4 C37 C35 174.48(19) . . . . ?
C39 N4 C37 C38 -4.6(3) . . . . ?
C64 N5 C65 C66 -72.6(3) . . . . ?
C64 N5 C65 C67 55.1(3) . . . . ?
C64 N5 C68 C69 -178.72(18) . . . . ?
C64 N5 C68 C70 0.4(2) . . . . ?
C64 N6 C70 C68 0.6(2) . . . . ?
C64 N6 C70 C71 -179.11(19) . . . . ?
C64 N6 C72 C73 86.0(2) . . . . ?
C64 N6 C72 C74 -39.1(3) . . . . ?
C65 N5 C64 Cu1 -10.0(3) . . . . ?
C65 N5 C64 N6 176.15(16) . . . . ?
C65 N5 C68 C69 5.0(3) . . . . ?
C65 N5 C68 C70 -175.91(17) . . . . ?
C68 N5 C64 Cu1 173.80(13) . . . . ?
C68 N5 C64 N6 -0.02(19) . . . . ?
C68 N5 C65 C66 103.1(2) . . . . ?
C68 N5 C65 C67 -129.1(2) . . . . ?
C69 C68 C70 N6 178.49(19) . . . . ?
C69 C68 C70 C71 -1.9(4) . . . . ?
C70 N6 C64 Cu1 -174.33(13) . . . . ?
C70 N6 C64 N5 -0.33(19) . . . . ?
C70 N6 C72 C73 -86.2(2) . . . . ?
C70 N6 C72 C74 148.72(19) . . . . ?
C72 N6 C64 Cu1 12.8(3) . . . . ?
C72 N6 C64 N5 -173.21(16) . . . . ?
C72 N6 C70 C68 173.83(16) . . . . ?
C72 N6 C70 C71 -5.8(3) . . . . ?
Si1 N1 C1 C2 94.73(17) . . . . ?
Si1 N1 C1 C6 -84.84(18) . . . . ?
Si1 C15 C16 Si2 -77.00(15) . . . . ?
Si2 N2 C19 C20 -84.76(16) . . . . ?
Si2 N2 C19 C24 93.57(15) . . . . ?
Al1 N1 C1 C2 -99.00(16) . . . . ?
Al1 N1 C1 C6 81.43(17) . . . . ?
Al1 N2 C19 C20 76.90(17) . . . . ?
Al1 N2 C19 C24 -104.78(15) . . . . ?
Al1 C44 C45 C55 174.66(12) . . . . ?
N1 Si1 C15 C16 20.96(15) . . . . ?
N1 Al1 N2 Si2 -50.88(10) . . . . ?
N1 Al1 N2 C19 148.21(11) . . . . ?
N1 C1 C2 C3 -177.86(17) . . . . ?
N1 C1 C2 C7 2.1(3) . . . . ?
N1 C1 C6 C5 178.89(17) . . . . ?
N1 C1 C6 C10 -1.4(3) . . . . ?
N2 Si2 C16 C15 23.04(14) . . . . ?
N2 Al1 N1 Si1 -39.46(11) . . . . ?
N2 Al1 N1 C1 155.06(12) . . . . ?
N2 C19 C20 C21 175.49(15) . . . . ?
N2 C19 C20 C25 -4.9(2) . . . . ?
N2 C19 C24 C23 -174.72(14) . . . . ?
N2 C19 C24 C28 5.9(2) . . . . ?
C1 C2 C3 C4 -1.5(3) . . . . ?
C1 C2 C7 C8 126.96(18) . . . . ?
C1 C2 C7 C9 -110.2(2) . . . . ?
C1 C6 C10 C11 -124.26(18) . . . . ?
C1 C6 C10 C12 112.20(18) . . . . ?
C2 C1 C6 C5 -0.7(3) . . . . ?
C2 C1 C6 C10 179.05(16) . . . . ?
C2 C3 C4 C5 0.2(4) . . . . ?
C3 C2 C7 C8 -53.1(2) . . . . ?
C3 C2 C7 C9 69.8(2) . . . . ?
C3 C4 C5 C6 0.8(4) . . . . ?
C4 C5 C6 C1 -0.6(3) . . . . ?
C4 C5 C6 C10 179.7(2) . . . . ?
C5 C6 C10 C11 55.5(2) . . . . ?
C5 C6 C10 C12 -68.1(2) . . . . ?
C6 C1 C2 C3 1.7(3) . . . . ?
C6 C1 C2 C7 -178.33(17) . . . . ?
C7 C2 C3 C4 178.5(2) . . . . ?
C13 Si1 N1 Al1 -59.88(11) . . . . ?
C13 Si1 N1 C1 105.61(13) . . . . ?
C13 Si1 C15 C16 145.66(13) . . . . ?
C14 Si1 N1 Al1 -178.28(10) . . . . ?
C14 Si1 N1 C1 -12.79(15) . . . . ?
C14 Si1 C15 C16 -101.68(13) . . . . ?
C15 Si1 N1 Al1 60.41(11) . . . . ?
C15 Si1 N1 C1 -134.09(12) . . . . ?
C16 Si2 N2 Al1 64.41(10) . . . . ?
C16 Si2 N2 C19 -134.03(11) . . . . ?
C17 Si2 N2 Al1 -173.41(9) . . . . ?
C17 Si2 N2 C19 -11.84(14) . . . . ?
C17 Si2 C16 C15 -100.01(14) . . . . ?
C18 Si2 N2 Al1 -55.50(11) . . . . ?
C18 Si2 N2 C19 106.06(12) . . . . ?
C18 Si2 C16 C15 147.28(13) . . . . ?
C19 C20 C21 C22 -0.2(3) . . . . ?
C19 C20 C25 C26 -117.17(17) . . . . ?
C19 C20 C25 C27 119.75(18) . . . . ?
C19 C24 C28 C29 -115.53(18) . . . . ?
C19 C24 C28 C30 121.29(16) . . . . ?
C20 C19 C24 C23 3.7(2) . . . . ?
C20 C19 C24 C28 -175.67(14) . . . . ?
C20 C21 C22 C23 2.4(3) . . . . ?
C21 C20 C25 C26 62.5(2) . . . . ?
C21 C20 C25 C27 -60.6(2) . . . . ?
C21 C22 C23 C24 -1.6(3) . . . . ?
C22 C23 C24 C19 -1.5(3) . . . . ?
C22 C23 C24 C28 177.89(17) . . . . ?
C23 C24 C28 C29 65.1(2) . . . . ?
C23 C24 C28 C30 -58.1(2) . . . . ?
C24 C19 C20 C21 -2.9(2) . . . . ?
C24 C19 C20 C25 176.78(15) . . . . ?
C25 C20 C21 C22 -179.82(17) . . . . ?
C42 Al1 N1 Si1 -162.51(9) . . . . ?
C42 Al1 N1 C1 32.01(13) . . . . ?
C42 Al1 N2 Si2 64.44(10) . . . . ?
C42 Al1 N2 C19 -96.47(13) . . . . ?
C43 C46 C47 C48 -178.68(16) . . . . ?
C43 C46 C47 C52 1.3(3) . . . . ?
C43 C46 C51 C50 179.08(17) . . . . ?
C43 C46 C51 C54 -0.8(3) . . . . ?
C44 Al1 N1 Si1 80.25(10) . . . . ?
C44 Al1 N1 C1 -85.23(13) . . . . ?
C44 Al1 N2 Si2 -177.87(8) . . . . ?
C44 Al1 N2 C19 21.22(13) . . . . ?
C44 C45 C55 C56 137.45(18) . . . . ?
C44 C45 C55 C60 -43.6(3) . . . . ?
C45 C55 C56 C57 -177.12(16) . . . . ?
C45 C55 C56 C61 3.2(3) . . . . ?
C45 C55 C60 C59 177.37(16) . . . . ?
C45 C55 C60 C63 -4.7(3) . . . . ?
C46 C47 C48 C49 -1.1(3) . . . . ?
C47 C46 C51 C50 -0.3(3) . . . . ?
C47 C46 C51 C54 179.89(18) . . . . ?
C47 C48 C49 C50 1.1(3) . . . . ?
C47 C48 C49 C53 -178.12(19) . . . . ?
C48 C49 C50 C51 -0.6(3) . . . . ?
C49 C50 C51 C46 0.2(3) . . . . ?
C49 C50 C51 C54 -179.91(19) . . . . ?
C51 C46 C47 C48 0.7(3) . . . . ?
C51 C46 C47 C52 -179.37(18) . . . . ?
C52 C47 C48 C49 178.94(19) . . . . ?
C53 C49 C50 C51 178.55(19) . . . . ?
C55 C56 C57 C58 -1.6(3) . . . . ?
C56 C55 C60 C59 -3.7(3) . . . . ?
C56 C55 C60 C63 174.23(17) . . . . ?
C56 C57 C58 C59 -1.0(3) . . . . ?
C56 C57 C58 C62 -178.6(2) . . . . ?
C57 C58 C59 C60 1.2(3) . . . . ?
C58 C59 C60 C55 1.2(3) . . . . ?
C58 C59 C60 C63 -176.85(19) . . . . ?
C60 C55 C56 C57 3.9(3) . . . . ?
C60 C55 C56 C61 -175.79(17) . . . . ?
C61 C56 C57 C58 178.12(19) . . . . ?
C62 C58 C59 C60 178.9(2) . . . . ?
